data_4317104
loop_
_publ_author_name
'Yongnu Jin'
'Hyun Jee Kim'
'Jai Young Lee'
'So Young Lee'
'Won Joon Shim'
'Sang Hee Hong'
'Shim Sung Lee'

_publ_section_title
;
 Hard/Soft Heterometallic Network Complex of a Macrocycle with
 Endo/Exocyclic Coordination
;
_journal_name_full 'Inorganic Chemistry'
_journal_page_first 10241
_journal_page_last 10243
_journal_paper_doi 10.1021/ic101880r
_journal_volume 49
_journal_year 2010
_chemical_formula_sum 'C22 H28 Cu2 I2 O4 S2'
_chemical_formula_weight 801.44
_chemical_name_systematic
; 
 ? 
;
_space_group_IT_number 15
_symmetry_cell_setting monoclinic
_symmetry_space_group_name_Hall '-C 2yc'
_symmetry_space_group_name_H-M 'C 1 2/c 1'
_atom_sites_solution_hydrogens geom
_atom_sites_solution_primary direct
_atom_sites_solution_secondary difmap
_audit_creation_method SHELXTL
_cell_angle_alpha 90.00
_cell_angle_beta 104.7520(10)
_cell_angle_gamma 90.00
_cell_formula_units_Z 8
_cell_length_a 25.6184(3)
_cell_length_b 13.4358(2)
_cell_length_c 16.0851(2)
_cell_measurement_reflns_used 9935
_cell_measurement_temperature 173(2)
_cell_measurement_theta_max 27.49
_cell_measurement_theta_min 2.62
_cell_volume 5354.05(12)
_computing_cell_refinement 'Bruker SAINT'
_computing_data_collection 'Bruker APEX2'
_computing_data_reduction 'Bruker SAINT'
_computing_molecular_graphics 'Bruker SHELXTL'
_computing_publication_material 'Bruker SHELXTL'
_computing_structure_refinement 'Bruker SHELXTL'
_computing_structure_solution 'Bruker SHELXTL'
_diffrn_ambient_temperature 173(2)
_diffrn_measured_fraction_theta_full 0.999
_diffrn_measured_fraction_theta_max 0.999
_diffrn_measurement_device_type 'Bruker APEX-II CCD'
_diffrn_measurement_method '\f and \w scans'
_diffrn_radiation_monochromator graphite
_diffrn_radiation_source 'fine-focus sealed tube'
_diffrn_radiation_type MoK\a
_diffrn_radiation_wavelength 0.71073
_diffrn_reflns_av_R_equivalents 0.0689
_diffrn_reflns_av_sigmaI/netI 0.0417
_diffrn_reflns_limit_h_max 32
_diffrn_reflns_limit_h_min -32
_diffrn_reflns_limit_k_max 17
_diffrn_reflns_limit_k_min -17
_diffrn_reflns_limit_l_max 20
_diffrn_reflns_limit_l_min -18
_diffrn_reflns_number 24131
_diffrn_reflns_theta_full 27.00
_diffrn_reflns_theta_max 27.00
_diffrn_reflns_theta_min 1.64
_exptl_absorpt_coefficient_mu 4.077
_exptl_absorpt_correction_T_max 0.6581
_exptl_absorpt_correction_T_min 0.4814
_exptl_absorpt_correction_type multi-scan
_exptl_absorpt_process_details SADABS
_exptl_crystal_colour colourless
_exptl_crystal_density_diffrn 1.989
_exptl_crystal_density_method 'not measured'
_exptl_crystal_description block
_exptl_crystal_F_000 3104
_exptl_crystal_size_max 0.21
_exptl_crystal_size_mid 0.20
_exptl_crystal_size_min 0.11
_refine_diff_density_max 0.779
_refine_diff_density_min -0.902
_refine_diff_density_rms 0.098
_refine_ls_extinction_method none
_refine_ls_goodness_of_fit_ref 1.032
_refine_ls_hydrogen_treatment constr
_refine_ls_matrix_type full
_refine_ls_number_parameters 289
_refine_ls_number_reflns 5847
_refine_ls_number_restraints 0
_refine_ls_restrained_S_all 1.032
_refine_ls_R_factor_all 0.0286
_refine_ls_R_factor_gt 0.0244
_refine_ls_shift/su_max 0.003
_refine_ls_shift/su_mean 0.000
_refine_ls_structure_factor_coef Fsqd
_refine_ls_weighting_details 'calc w=1/[\s^2^(Fo^2^)+(0.0279P)^2^+2.6129P] where P=(Fo^2^+2Fc^2^)/3'
_refine_ls_weighting_scheme calc
_refine_ls_wR_factor_gt 0.0605
_refine_ls_wR_factor_ref 0.0629
_reflns_number_gt 5206
_reflns_number_total 5847
_reflns_threshold_expression >2sigma(I)
_cod_data_source_file ic101880r_si_002_1.cif
_cod_data_source_block complex1
_cod_depositor_comments
;
The following automatic conversions were performed:

'_symmetry_cell_setting' value 'Monoclinic' changed to 'monoclinic'
according to the built-in table from CIF Core dictionary named
'cif_core.dic' version 2.4.1 from 2010-06-29.

Automatic conversion script
Id: cif_fix_values 1646 2011-03-28 12:23:43Z adriana 
;
_cod_database_code 4317104

loop_
_symmetry_equiv_pos_as_xyz
'x, y, z'
'-x, y, -z+1/2'
'x+1/2, y+1/2, z'
'-x+1/2, y+1/2, -z+1/2'
'-x, -y, -z'
'x, -y, z-1/2'
'-x+1/2, -y+1/2, -z'
'x+1/2, -y+1/2, z-1/2'

loop_
_atom_site_label
_atom_site_type_symbol
_atom_site_fract_x
_atom_site_fract_y
_atom_site_fract_z
_atom_site_U_iso_or_equiv
_atom_site_adp_type
_atom_site_occupancy
_atom_site_symmetry_multiplicity
_atom_site_calc_flag
_atom_site_refinement_flags
_atom_site_disorder_assembly
_atom_site_disorder_group
Cu1 Cu 0.481223(12) 0.72806(3) 1.16703(2) 0.03167(9) Uani 1 1 d . . .
Cu2 Cu 0.446619(12) 0.57976(2) 1.25338(2) 0.03040(8) Uani 1 1 d . . .
I1 I 0.472584(6) 0.543306(13) 1.105961(10) 0.02936(6) Uani 1 1 d . . .
I2 I 0.413516(6) 0.767492(13) 1.263974(11) 0.02997(6) Uani 1 1 d . . .
S1 S 0.45944(2) 0.84280(5) 1.05754(4) 0.03198(15) Uani 1 1 d . . .
S2 S 0.37639(2) 0.52897(5) 0.75303(4) 0.02821(14) Uani 1 1 d . . .
O1 O 0.27507(7) 0.60443(16) 0.85287(14) 0.0434(5) Uani 1 1 d . . .
O2 O 0.28838(7) 0.79462(16) 0.91199(14) 0.0450(5) Uani 1 1 d . . .
O3 O 0.43501(7) 0.84781(15) 0.84665(12) 0.0386(4) Uani 1 1 d . . .
O4 O 0.37225(9) 0.81190(15) 0.66935(13) 0.0478(5) Uani 1 1 d . . .
C1 C 0.23194(11) 0.6577(2) 0.8743(2) 0.0496(8) Uani 1 1 d . . .
H1A H 0.2334 0.6486 0.9359 0.060 Uiso 1 1 calc R . .
H1B H 0.1967 0.6329 0.8397 0.060 Uiso 1 1 calc R . .
C2 C 0.23864(11) 0.7650(2) 0.8554(2) 0.0507(9) Uani 1 1 d . . .
H2A H 0.2397 0.7740 0.7948 0.061 Uiso 1 1 calc R . .
H2B H 0.2084 0.8048 0.8659 0.061 Uiso 1 1 calc R . .
C3 C 0.30557(10) 0.8908(2) 0.90844(18) 0.0358(6) Uani 1 1 d . . .
C4 C 0.27484(12) 0.9658(3) 0.8594(2) 0.0483(8) Uani 1 1 d . . .
H4A H 0.2399 0.9517 0.8241 0.058 Uiso 1 1 calc R . .
C5 C 0.29564(14) 1.0600(3) 0.8628(2) 0.0521(9) Uani 1 1 d . . .
H5A H 0.2749 1.1113 0.8293 0.062 Uiso 1 1 calc R . .
C6 C 0.34602(14) 1.0814(2) 0.9139(2) 0.0506(8) Uani 1 1 d . . .
H6A H 0.3598 1.1472 0.9161 0.061 Uiso 1 1 calc R . .
C7 C 0.37707(12) 1.0058(2) 0.9629(2) 0.0421(7) Uani 1 1 d . . .
H7A H 0.4119 1.0207 0.9984 0.050 Uiso 1 1 calc R . .
C8 C 0.35732(10) 0.9097(2) 0.95976(17) 0.0310(6) Uani 1 1 d . . .
C9 C 0.38803(9) 0.8234(2) 1.00953(18) 0.0327(6) Uani 1 1 d . . .
H9A H 0.3841 0.7655 0.9704 0.039 Uiso 1 1 calc R . .
H9B H 0.3707 0.8057 1.0559 0.039 Uiso 1 1 calc R . .
C10 C 0.49197(11) 0.7912(2) 0.9789(2) 0.0438(7) Uani 1 1 d . . .
H10A H 0.5306 0.7801 1.0073 0.053 Uiso 1 1 calc R . .
H10B H 0.4757 0.7255 0.9603 0.053 Uiso 1 1 calc R . .
C11 C 0.48805(12) 0.8546(3) 0.9003(2) 0.0511(8) Uani 1 1 d . . .
H11A H 0.4966 0.9247 0.9175 0.061 Uiso 1 1 calc R . .
H11B H 0.5143 0.8312 0.8689 0.061 Uiso 1 1 calc R . .
C12 C 0.42614(13) 0.9198(2) 0.7797(2) 0.0465(7) Uani 1 1 d . . .
H12A H 0.4557 0.9163 0.7503 0.056 Uiso 1 1 calc R . .
H12B H 0.4262 0.9873 0.8044 0.056 Uiso 1 1 calc R . .
C13 C 0.37365(12) 0.9015(2) 0.71654(19) 0.0405(7) Uani 1 1 d . . .
H13A H 0.3448 0.8992 0.7475 0.049 Uiso 1 1 calc R . .
H13B H 0.3658 0.9580 0.6758 0.049 Uiso 1 1 calc R . .
C14 C 0.35498(13) 0.7256(2) 0.7058(2) 0.0412(7) Uani 1 1 d . . .
H14A H 0.3212 0.7000 0.6671 0.049 Uiso 1 1 calc R . .
H14B H 0.3477 0.7424 0.7617 0.049 Uiso 1 1 calc R . .
C15 C 0.39850(11) 0.6469(2) 0.71860(18) 0.0353(6) Uani 1 1 d . . .
H15A H 0.4308 0.6703 0.7623 0.042 Uiso 1 1 calc R . .
H15B H 0.4089 0.6371 0.6640 0.042 Uiso 1 1 calc R . .
C16 C 0.38039(10) 0.5559(2) 0.86593(17) 0.0302(6) Uani 1 1 d . . .
H16A H 0.4181 0.5474 0.9003 0.036 Uiso 1 1 calc R . .
H16B H 0.3698 0.6259 0.8716 0.036 Uiso 1 1 calc R . .
C17 C 0.34423(10) 0.4884(2) 0.90023(17) 0.0300(5) Uani 1 1 d . . .
C18 C 0.36302(13) 0.4001(2) 0.9420(2) 0.0426(7) Uani 1 1 d . . .
H18A H 0.3989 0.3791 0.9454 0.051 Uiso 1 1 calc R . .
C19 C 0.33055(18) 0.3425(3) 0.9786(2) 0.0606(10) Uani 1 1 d . . .
H19A H 0.3439 0.2825 1.0074 0.073 Uiso 1 1 calc R . .
C20 C 0.27832(18) 0.3728(3) 0.9730(3) 0.0669(11) Uani 1 1 d . . .
H20A H 0.2558 0.3328 0.9980 0.080 Uiso 1 1 calc R . .
C21 C 0.25823(13) 0.4593(3) 0.9320(2) 0.0516(9) Uani 1 1 d . . .
H21A H 0.2222 0.4793 0.9288 0.062 Uiso 1 1 calc R . .
C22 C 0.29129(10) 0.5174(2) 0.89521(18) 0.0358(6) Uani 1 1 d . . .

loop_
_atom_site_aniso_label
_atom_site_aniso_U_11
_atom_site_aniso_U_22
_atom_site_aniso_U_33
_atom_site_aniso_U_23
_atom_site_aniso_U_13
_atom_site_aniso_U_12
Cu1 0.02838(16) 0.0403(2) 0.02338(18) 0.00436(13) 0.00123(12) 0.00092(13)
Cu2 0.02947(16) 0.03467(19) 0.02822(18) 0.00061(13) 0.00945(13) -0.00295(13)
I1 0.02749(9) 0.03958(12) 0.02089(10) -0.00469(6) 0.00593(6) -0.00451(7)
I2 0.02187(9) 0.03536(11) 0.03068(11) -0.00222(7) 0.00300(7) 0.00631(6)
S1 0.0231(3) 0.0384(4) 0.0293(4) 0.0067(3) -0.0028(2) -0.0043(3)
S2 0.0254(3) 0.0341(4) 0.0250(3) -0.0023(2) 0.0061(2) 0.0002(2)
O1 0.0315(10) 0.0568(14) 0.0423(13) 0.0027(10) 0.0102(8) 0.0114(9)
O2 0.0229(9) 0.0521(13) 0.0505(14) 0.0017(10) -0.0079(8) -0.0006(8)
O3 0.0377(10) 0.0464(12) 0.0294(11) 0.0062(9) 0.0046(8) 0.0002(9)
O4 0.0793(16) 0.0334(11) 0.0334(12) 0.0032(9) 0.0193(11) 0.0045(10)
C1 0.0191(13) 0.064(2) 0.063(2) -0.0144(17) 0.0045(12) 0.0026(13)
C2 0.0203(13) 0.060(2) 0.063(2) -0.0108(17) -0.0064(13) 0.0100(13)
C3 0.0279(13) 0.0506(18) 0.0285(15) 0.0015(12) 0.0063(10) 0.0096(12)
C4 0.0352(16) 0.070(2) 0.0369(18) 0.0042(15) 0.0045(12) 0.0247(15)
C5 0.057(2) 0.057(2) 0.048(2) 0.0195(16) 0.0230(16) 0.0311(17)
C6 0.058(2) 0.0407(19) 0.060(2) 0.0160(16) 0.0269(17) 0.0122(15)
C7 0.0379(15) 0.0412(17) 0.0476(19) 0.0085(14) 0.0117(13) 0.0034(13)
C8 0.0264(12) 0.0396(16) 0.0266(14) 0.0050(11) 0.0059(10) 0.0052(11)
C9 0.0234(12) 0.0375(16) 0.0322(15) 0.0072(11) -0.0021(10) -0.0034(11)
C10 0.0302(14) 0.064(2) 0.0364(17) 0.0111(14) 0.0066(12) 0.0037(13)
C11 0.0369(16) 0.077(2) 0.0383(19) 0.0156(16) 0.0088(13) -0.0026(15)
C12 0.0530(18) 0.051(2) 0.0361(17) 0.0103(14) 0.0121(14) 0.0003(15)
C13 0.0498(17) 0.0374(16) 0.0327(17) 0.0061(12) 0.0075(13) 0.0118(13)
C14 0.0488(17) 0.0386(17) 0.0371(18) 0.0049(13) 0.0124(13) 0.0075(13)
C15 0.0388(14) 0.0365(15) 0.0323(15) 0.0024(12) 0.0123(11) 0.0034(12)
C16 0.0275(12) 0.0380(15) 0.0256(14) -0.0030(11) 0.0077(10) 0.0016(11)
C17 0.0318(13) 0.0346(15) 0.0239(13) -0.0071(11) 0.0075(10) -0.0024(11)
C18 0.0560(18) 0.0398(17) 0.0332(17) -0.0010(13) 0.0136(13) 0.0072(14)
C19 0.105(3) 0.0360(19) 0.048(2) 0.0015(15) 0.034(2) 0.0004(19)
C20 0.095(3) 0.052(2) 0.067(3) -0.0086(19) 0.046(2) -0.031(2)
C21 0.0423(17) 0.063(2) 0.056(2) -0.0137(17) 0.0236(15) -0.0192(15)
C22 0.0311(13) 0.0439(17) 0.0323(16) -0.0061(12) 0.0079(11) -0.0046(12)

loop_
_atom_type_symbol
_atom_type_description
_atom_type_scat_dispersion_real
_atom_type_scat_dispersion_imag
_atom_type_scat_source
C C 0.0033 0.0016 'International Tables Vol C Tables 4.2.6.8 and 6.1.1.4'
H H 0.0000 0.0000 'International Tables Vol C Tables 4.2.6.8 and 6.1.1.4'
O O 0.0106 0.0060 'International Tables Vol C Tables 4.2.6.8 and 6.1.1.4'
S S 0.1246 0.1234 'International Tables Vol C Tables 4.2.6.8 and 6.1.1.4'
Cu Cu 0.3201 1.2651 'International Tables Vol C Tables 4.2.6.8 and 6.1.1.4'
I I -0.4742 1.8119 'International Tables Vol C Tables 4.2.6.8 and 6.1.1.4'

loop_
_geom_angle_atom_site_label_1
_geom_angle_atom_site_label_2
_geom_angle_atom_site_label_3
_geom_angle
_geom_angle_site_symmetry_1
_geom_angle_site_symmetry_3
_geom_angle_publ_flag
S1 Cu1 Cu1 137.84(2) . 2_657 ?
S1 Cu1 I1 111.21(2) . . ?
Cu1 Cu1 I1 110.739(8) 2_657 . ?
S1 Cu1 I2 104.34(2) . . ?
Cu1 Cu1 I2 61.602(13) 2_657 . ?
I1 Cu1 I2 113.369(13) . . ?
S1 Cu1 I2 101.877(19) . 2_657 ?
Cu1 Cu1 I2 60.438(12) 2_657 2_657 ?
I1 Cu1 I2 108.436(12) . 2_657 ?
I2 Cu1 I2 116.893(13) . 2_657 ?
S1 Cu1 Cu2 147.13(2) . . ?
Cu1 Cu1 Cu2 63.650(12) 2_657 . ?
I1 Cu1 Cu2 59.625(10) . . ?
I2 Cu1 Cu2 59.898(10) . . ?
I2 Cu1 Cu2 110.975(13) 2_657 . ?
S1 Cu1 Cu2 146.23(2) . 2_657 ?
Cu1 Cu1 Cu2 60.050(11) 2_657 2_657 ?
I1 Cu1 Cu2 59.132(10) . 2_657 ?
I2 Cu1 Cu2 109.071(13) . 2_657 ?
I2 Cu1 Cu2 58.398(10) 2_657 2_657 ?
Cu2 Cu1 Cu2 60.320(14) . 2_657 ?
S2 Cu2 I1 104.57(2) 6_566 . ?
S2 Cu2 I2 109.60(2) 6_566 . ?
I1 Cu2 I2 112.586(13) . . ?
S2 Cu2 I1 108.52(2) 6_566 2_657 ?
I1 Cu2 I1 113.651(12) . 2_657 ?
I2 Cu2 I1 107.793(12) . 2_657 ?
S2 Cu2 Cu1 145.03(2) 6_566 . ?
I1 Cu2 Cu1 59.329(10) . . ?
I2 Cu2 Cu1 59.312(10) . . ?
I1 Cu2 Cu1 106.442(13) 2_657 . ?
S2 Cu2 Cu2 140.846(17) 6_566 2_657 ?
I1 Cu2 Cu2 59.448(11) . 2_657 ?
I2 Cu2 Cu2 109.553(7) . 2_657 ?
I1 Cu2 Cu2 58.455(12) 2_657 2_657 ?
Cu1 Cu2 Cu2 61.497(10) . 2_657 ?
S2 Cu2 Cu1 150.80(2) 6_566 2_657 ?
I1 Cu2 Cu1 104.623(12) . 2_657 ?
I2 Cu2 Cu1 58.893(10) . 2_657 ?
I1 Cu2 Cu1 57.872(10) 2_657 2_657 ?
Cu1 Cu2 Cu1 56.300(15) . 2_657 ?
Cu2 Cu2 Cu1 58.182(11) 2_657 2_657 ?
Cu1 I1 Cu2 61.046(11) . . ?
Cu1 I1 Cu2 62.998(10) . 2_657 ?
Cu2 I1 Cu2 62.098(11) . 2_657 ?
Cu1 I2 Cu2 60.789(10) . . ?
Cu1 I2 Cu1 57.960(12) . 2_657 ?
Cu2 I2 Cu1 62.708(10) . 2_657 ?
C9 S1 C10 103.89(14) . . ?
C9 S1 Cu1 104.57(9) . . ?
C10 S1 Cu1 102.25(10) . . ?
C15 S2 C16 100.79(13) . . ?
C15 S2 Cu2 104.41(9) . 6_565 ?
C16 S2 Cu2 105.97(9) . 6_565 ?
C22 O1 C1 117.7(2) . . ?
C3 O2 C2 118.8(2) . . ?
C11 O3 C12 111.2(2) . . ?
C13 O4 C14 116.1(2) . . ?
O1 C1 C2 107.3(3) . . ?
O2 C2 C1 105.7(3) . . ?
O2 C3 C4 124.3(3) . . ?
O2 C3 C8 114.4(2) . . ?
C4 C3 C8 121.3(3) . . ?
C5 C4 C3 119.2(3) . . ?
C4 C5 C6 121.0(3) . . ?
C5 C6 C7 119.8(3) . . ?
C8 C7 C6 120.4(3) . . ?
C7 C8 C3 118.3(3) . . ?
C7 C8 C9 124.1(2) . . ?
C3 C8 C9 117.6(2) . . ?
C8 C9 S1 116.63(18) . . ?
C11 C10 S1 115.1(2) . . ?
O3 C11 C10 108.9(2) . . ?
O3 C12 C13 110.4(2) . . ?
O4 C13 C12 113.7(2) . . ?
O4 C14 C15 109.3(2) . . ?
C14 C15 S2 112.03(19) . . ?
C17 C16 S2 111.25(18) . . ?
C18 C17 C22 118.6(3) . . ?
C18 C17 C16 121.7(2) . . ?
C22 C17 C16 119.6(2) . . ?
C19 C18 C17 121.0(3) . . ?
C18 C19 C20 119.3(3) . . ?
C21 C20 C19 121.4(3) . . ?
C20 C21 C22 119.1(3) . . ?
O1 C22 C21 123.6(3) . . ?
O1 C22 C17 115.9(2) . . ?
C21 C22 C17 120.5(3) . . ?

loop_
_geom_bond_atom_site_label_1
_geom_bond_atom_site_label_2
_geom_bond_distance
_geom_bond_site_symmetry_2
_geom_bond_publ_flag
Cu1 S1 2.2998(7) . ?
Cu1 Cu1 2.5964(6) 2_657 ?
Cu1 I1 2.6581(4) . ?
Cu1 I2 2.6642(4) . ?
Cu1 I2 2.6945(3) 2_657 ?
Cu1 Cu2 2.7041(4) . ?
Cu1 Cu2 2.7966(4) 2_657 ?
Cu2 S2 2.3164(7) 6_566 ?
Cu2 I1 2.6662(4) . ?
Cu2 I2 2.6803(4) . ?
Cu2 I1 2.6942(4) 2_657 ?
Cu2 Cu2 2.7648(6) 2_657 ?
Cu2 Cu1 2.7966(4) 2_657 ?
I1 Cu2 2.6942(4) 2_657 ?
I2 Cu1 2.6944(3) 2_657 ?
S1 C9 1.814(2) . ?
S1 C10 1.820(3) . ?
S2 C15 1.817(3) . ?
S2 C16 1.829(3) . ?
S2 Cu2 2.3164(7) 6_565 ?
O1 C22 1.363(4) . ?
O1 C1 1.430(3) . ?
O2 C3 1.372(4) . ?
O2 C2 1.421(3) . ?
O3 C11 1.415(4) . ?
O3 C12 1.422(3) . ?
O4 C13 1.418(4) . ?
O4 C14 1.420(4) . ?
C1 C2 1.493(5) . ?
C3 C4 1.393(4) . ?
C3 C8 1.395(4) . ?
C4 C5 1.369(5) . ?
C5 C6 1.372(5) . ?
C6 C7 1.402(4) . ?
C7 C8 1.383(4) . ?
C8 C9 1.510(4) . ?
C10 C11 1.506(4) . ?
C12 C13 1.485(4) . ?
C14 C15 1.512(4) . ?
C16 C17 1.498(4) . ?
C17 C18 1.389(4) . ?
C17 C22 1.393(4) . ?
C18 C19 1.373(5) . ?
C19 C20 1.379(6) . ?
C20 C21 1.370(5) . ?
C21 C22 1.390(4) . ?
